data_2216212
loop_
_publ_author_name
'Fang-Fang Jian'
'Yong-Xiang Wei'
'Li-Hua Huang'
'Xiao-Yan Ren'

_publ_section_title
;6-Chloro-<i>N</i>^2^,<i>N</i>^4^-di-<i>p</i>-tolyl-1,3,5-triazine-2,4-diamine
 acetone solvate
;
_journal_coeditor_code AT2472
_journal_issue 12
_journal_name_full 'Acta Crystallographica Section E'
_journal_page_first o4937
_journal_page_last o4937
_journal_paper_doi 10.1107/S1600536807060151
_journal_volume 63
_journal_year 2007
_chemical_formula_iupac 'C18 H16 Cl N5, C2 H6 O1'
_chemical_formula_moiety 'C18 H16 Cl N5, C2 H6 O1'
_chemical_formula_sum 'C20 H22 Cl N5 O'
_chemical_formula_weight 383.88
_chemical_melting_point 221.3
_chemical_name_systematic
;
6-Chloro-N^2^,N^4^-di-p-tolyl-1,3,5-triazine-2,4-diamine acetone solvate
;
_space_group_IT_number 14
_symmetry_cell_setting monoclinic
_symmetry_space_group_name_Hall '-P 2ybc'
_symmetry_space_group_name_H-M 'P 1 21/c 1'
_atom_sites_solution_hydrogens geom
_atom_sites_solution_primary direct
_atom_sites_solution_secondary difmap
_audit_creation_method SHELXL-97
_cell_angle_alpha 90.00
_cell_angle_beta 104.22(3)
_cell_angle_gamma 90.00
_cell_formula_units_Z 4
_cell_length_a 7.8610(16)
_cell_length_b 22.579(5)
_cell_length_c 12.012(2)
_cell_measurement_reflns_used 25
_cell_measurement_temperature 295(2)
_cell_measurement_theta_max 14
_cell_measurement_theta_min 4
_cell_volume 2066.7(8)
_computing_cell_refinement 'CAD-4 Software'
_computing_data_collection 'CAD-4 Software (Enraf--Nonius, 1989)'
_computing_data_reduction 'NRCVAX (Gabe <i>et al.</i>,  1989)'
_computing_molecular_graphics 'SHELXTL/PC (Sheldrick, 1990)'
_computing_publication_material 'WinGX (Farrugia, 1999)'
_computing_structure_refinement 'SHELXL97 (Sheldrick, 1997)'
_computing_structure_solution 'SHELXS97 (Sheldrick, 1990)'
_diffrn_ambient_temperature 295(2)
_diffrn_measured_fraction_theta_full 0.994
_diffrn_measured_fraction_theta_max 0.994
_diffrn_measurement_device_type 'Enraf--Nonius CAD-4 diffractometer'
_diffrn_measurement_method 'omega scans'
_diffrn_radiation_monochromator graphite
_diffrn_radiation_source 'fine-focus sealed tube'
_diffrn_radiation_type MoK\a
_diffrn_radiation_wavelength 0.71073
_diffrn_reflns_av_R_equivalents 0.0524
_diffrn_reflns_av_sigmaI/netI 0.0571
_diffrn_reflns_limit_h_max 9
_diffrn_reflns_limit_h_min 0
_diffrn_reflns_limit_k_max 26
_diffrn_reflns_limit_k_min 0
_diffrn_reflns_limit_l_max 14
_diffrn_reflns_limit_l_min -14
_diffrn_reflns_number 4122
_diffrn_reflns_theta_full 25.50
_diffrn_reflns_theta_max 25.50
_diffrn_reflns_theta_min 1.80
_diffrn_standards_decay_% 0
_diffrn_standards_interval_count 100
_diffrn_standards_number 3
_exptl_absorpt_coefficient_mu 0.204
_exptl_absorpt_correction_type none
_exptl_crystal_colour white
_exptl_crystal_density_diffrn 1.234
_exptl_crystal_density_method 'not measured'
_exptl_crystal_description block
_exptl_crystal_F_000 808
_exptl_crystal_size_max 0.30
_exptl_crystal_size_mid 0.20
_exptl_crystal_size_min 0.18
_refine_diff_density_max 0.388
_refine_diff_density_min -0.484
_refine_ls_extinction_method none
_refine_ls_goodness_of_fit_ref 1.063
_refine_ls_hydrogen_treatment constr
_refine_ls_matrix_type full
_refine_ls_number_parameters 244
_refine_ls_number_reflns 3833
_refine_ls_number_restraints 0
_refine_ls_restrained_S_all 1.063
_refine_ls_R_factor_all 0.1724
_refine_ls_R_factor_gt 0.0774
_refine_ls_shift/su_max 0.000
_refine_ls_shift/su_mean 0.000
_refine_ls_structure_factor_coef Fsqd
_refine_ls_weighting_details 'calc w=1/[\s^2^(Fo^2^)+(0.1873P)^2^+0.9550P] where P=(Fo^2^+2Fc^2^)/3'
_refine_ls_weighting_scheme calc
_refine_ls_wR_factor_gt 0.2148
_refine_ls_wR_factor_ref 0.3292
_reflns_number_gt 1855
_reflns_number_total 3833
_reflns_threshold_expression >2sigma(I)
_cod_data_source_file at2472.cif
_cod_data_source_block I
_cod_original_cell_volume 2066.7(7)
_cod_original_sg_symbol_H-M 'P 21/c'
_cod_database_code 2216212
_cod_database_fobs_code 2216212

loop_
_symmetry_equiv_pos_as_xyz
'x, y, z'
'-x, y+1/2, -z+1/2'
'-x, -y, -z'
'x, -y-1/2, z-1/2'

loop_
_atom_site_type_symbol
_atom_site_label
_atom_site_fract_x
_atom_site_fract_y
_atom_site_fract_z
_atom_site_U_iso_or_equiv
_atom_site_adp_type
_atom_site_calc_flag
_atom_site_refinement_flags
_atom_site_occupancy
Cl Cl1 0.1703(2) 0.34124(6) 0.34531(14) 0.0828(6) Uani d . 1
N N1 -0.0587(6) 0.17534(18) 0.0908(4) 0.0636(12) Uani d . 1
H H1A -0.0266 0.1972 0.0411 0.076 Uiso calc R 1
N N2 0.0415(6) 0.25289(17) 0.2107(4) 0.0618(11) Uani d . 1
N N3 0.0340(6) 0.24672(17) 0.4102(3) 0.0555(11) Uani d . 1
N N4 -0.0697(5) 0.16526(16) 0.2826(3) 0.0539(10) Uani d . 1
N N5 -0.0776(6) 0.16432(17) 0.4782(4) 0.0596(11) Uani d . 1
H H5A -0.0589 0.1850 0.5401 0.071 Uiso calc R 1
C C1 -0.3658(9) -0.0448(3) -0.0980(6) 0.0835(18) Uani d . 1
H H1B -0.4447 -0.0375 -0.1714 0.125 Uiso calc R 1
H H1C -0.4286 -0.0630 -0.0479 0.125 Uiso calc R 1
H H1D -0.2735 -0.0707 -0.1074 0.125 Uiso calc R 1
C C2 -0.2877(7) 0.0130(2) -0.0466(5) 0.0627(13) Uani d . 1
C C3 -0.3263(8) 0.0658(3) -0.1043(5) 0.0755(17) Uani d . 1
H H3B -0.4030 0.0658 -0.1769 0.091 Uiso calc R 1
C C4 -0.2545(8) 0.1189(2) -0.0577(5) 0.0718(16) Uani d . 1
H H4B -0.2851 0.1540 -0.0983 0.086 Uiso calc R 1
C C5 -0.1370(7) 0.1200(2) 0.0493(5) 0.0589(13) Uani d . 1
C C6 -0.0954(7) 0.0678(2) 0.1096(5) 0.0611(14) Uani d . 1
H H6A -0.0180 0.0679 0.1819 0.073 Uiso calc R 1
C C7 -0.1702(7) 0.0153(2) 0.0614(5) 0.0669(15) Uani d . 1
H H7A -0.1410 -0.0197 0.1025 0.080 Uiso calc R 1
C C8 -0.0285(6) 0.1978(2) 0.1980(4) 0.0519(12) Uani d . 1
C C9 0.0696(7) 0.2725(2) 0.3187(5) 0.0573(13) Uani d . 1
C C10 -0.0386(6) 0.19227(19) 0.3868(4) 0.0495(11) Uani d . 1
C C11 -0.1436(6) 0.1068(2) 0.4875(4) 0.0546(12) Uani d . 1
C C12 -0.1980(8) 0.0673(2) 0.3971(5) 0.0697(15) Uani d . 1
H H12A -0.1983 0.0788 0.3227 0.084 Uiso calc R 1
C C13 -0.2515(8) 0.0108(2) 0.4176(5) 0.0751(16) Uani d . 1
H H13A -0.2861 -0.0151 0.3561 0.090 Uiso calc R 1
C C14 -0.2555(7) -0.0086(2) 0.5272(6) 0.0678(15) Uani d . 1
C C15 -0.2045(8) 0.0315(3) 0.6166(6) 0.0783(17) Uani d . 1
H H15A -0.2064 0.0201 0.6907 0.094 Uiso calc R 1
C C16 -0.1509(8) 0.0881(3) 0.5978(5) 0.0733(16) Uani d . 1
H H16A -0.1191 0.1142 0.6592 0.088 Uiso calc R 1
C C17 -0.3135(8) -0.0711(2) 0.5475(6) 0.087(2) Uani d . 1
H H17A -0.3052 -0.0767 0.6279 0.130 Uiso calc R 1
H H17B -0.2392 -0.0992 0.5224 0.130 Uiso calc R 1
H H17C -0.4328 -0.0769 0.5050 0.130 Uiso calc R 1
C C20 -0.4657(14) -0.1911(5) -0.1900(12) 0.190(6) Uani d . 1
H H20A -0.4986 -0.1768 -0.2676 0.285 Uiso calc R 1
H H20B -0.3402 -0.1934 -0.1649 0.285 Uiso calc R 1
H H20C -0.5090 -0.1644 -0.1410 0.285 Uiso calc R 1
O O1 -0.6395(12) -0.2727(4) -0.2586(10) 0.270(7) Uani d . 1
C C19 -0.5396(11) -0.2489(4) -0.1845(10) 0.128(4) Uani d . 1
C C18 -0.4935(19) -0.2761(7) -0.0704(18) 0.282(11) Uani d . 1
H H18A -0.5479 -0.3143 -0.0738 0.423 Uiso calc R 1
H H18B -0.5339 -0.2514 -0.0172 0.423 Uiso calc R 1
H H18C -0.3684 -0.2804 -0.0456 0.423 Uiso calc R 1

loop_
_atom_site_aniso_label
_atom_site_aniso_U_11
_atom_site_aniso_U_22
_atom_site_aniso_U_33
_atom_site_aniso_U_12
_atom_site_aniso_U_13
_atom_site_aniso_U_23
Cl1 0.1211(13) 0.0545(8) 0.0670(11) -0.0223(7) 0.0123(8) -0.0058(6)
N1 0.103(3) 0.049(2) 0.041(3) -0.010(2) 0.022(2) -0.0016(18)
N2 0.089(3) 0.046(2) 0.050(3) -0.007(2) 0.017(2) -0.0037(18)
N3 0.075(3) 0.045(2) 0.045(2) 0.0009(19) 0.0128(19) 0.0006(18)
N4 0.077(3) 0.044(2) 0.041(2) -0.0004(18) 0.0162(19) -0.0022(17)
N5 0.085(3) 0.050(2) 0.046(3) -0.002(2) 0.020(2) -0.0019(18)
C1 0.103(5) 0.068(4) 0.082(5) -0.015(3) 0.027(4) -0.022(3)
C2 0.073(3) 0.058(3) 0.061(3) -0.005(3) 0.023(3) -0.005(3)
C3 0.089(4) 0.070(4) 0.059(4) -0.001(3) 0.001(3) -0.010(3)
C4 0.098(4) 0.053(3) 0.060(4) 0.006(3) 0.010(3) 0.004(3)
C5 0.074(3) 0.047(3) 0.058(3) 0.001(2) 0.020(3) -0.002(2)
C6 0.073(3) 0.052(3) 0.058(3) 0.007(2) 0.015(3) -0.003(2)
C7 0.089(4) 0.046(3) 0.070(4) 0.004(3) 0.027(3) -0.001(2)
C8 0.069(3) 0.047(3) 0.040(3) 0.003(2) 0.014(2) -0.004(2)
C9 0.072(3) 0.041(2) 0.055(3) -0.002(2) 0.007(2) -0.002(2)
C10 0.065(3) 0.045(2) 0.039(3) 0.005(2) 0.015(2) 0.003(2)
C11 0.059(3) 0.053(3) 0.052(3) 0.002(2) 0.012(2) 0.008(2)
C12 0.087(4) 0.062(3) 0.061(4) -0.011(3) 0.021(3) -0.003(3)
C13 0.092(4) 0.063(3) 0.074(4) -0.013(3) 0.028(3) -0.006(3)
C14 0.062(3) 0.054(3) 0.088(4) 0.006(2) 0.019(3) 0.012(3)
C15 0.100(4) 0.064(4) 0.072(4) 0.003(3) 0.022(3) 0.020(3)
C16 0.095(4) 0.065(3) 0.058(4) 0.000(3) 0.014(3) 0.005(3)
C17 0.083(4) 0.061(4) 0.119(6) -0.002(3) 0.029(4) 0.023(3)
C20 0.115(7) 0.120(8) 0.317(18) -0.006(6) 0.021(9) -0.032(9)
O1 0.188(7) 0.160(7) 0.364(14) 0.037(6) -0.122(8) -0.155(8)
C19 0.088(5) 0.097(6) 0.171(9) 0.018(4) -0.024(5) -0.060(6)
C18 0.156(11) 0.27(2) 0.36(3) -0.053(13) -0.040(15) 0.123(18)

loop_
_atom_type_symbol
_atom_type_description
_atom_type_scat_dispersion_real
_atom_type_scat_dispersion_imag
_atom_type_scat_source
C C 0.0033 0.0016 'International Tables Vol C Tables 4.2.6.8 and 6.1.1.4'
H H 0.0000 0.0000 'International Tables Vol C Tables 4.2.6.8 and 6.1.1.4'
N N 0.0061 0.0033 'International Tables Vol C Tables 4.2.6.8 and 6.1.1.4'
Cl Cl 0.1484 0.1585 'International Tables Vol C Tables 4.2.6.8 and 6.1.1.4'
O O 0.0106 0.0060 'International Tables Vol C Tables 4.2.6.8 and 6.1.1.4'

loop_
_geom_angle_atom_site_label_1
_geom_angle_atom_site_label_2
_geom_angle_atom_site_label_3
_geom_angle
C8 N1 C5 128.5(4)
C8 N1 H1A 115.8
C5 N1 H1A 115.8
C9 N2 C8 112.3(4)
C9 N3 C10 112.8(4)
C8 N4 C10 115.1(4)
C10 N5 C11 130.4(4)
C10 N5 H5A 114.8
C11 N5 H5A 114.8
C2 C1 H1B 109.5
C2 C1 H1C 109.5
H1B C1 H1C 109.5
C2 C1 H1D 109.5
H1B C1 H1D 109.5
H1C C1 H1D 109.5
C3 C2 C7 116.7(5)
C3 C2 C1 121.8(5)
C7 C2 C1 121.5(5)
C2 C3 C4 122.0(5)
C2 C3 H3B 119.0
C4 C3 H3B 119.0
C3 C4 C5 120.2(5)
C3 C4 H4B 119.9
C5 C4 H4B 119.9
C6 C5 C4 119.3(5)
C6 C5 N1 122.5(5)
C4 C5 N1 118.1(4)
C5 C6 C7 119.3(5)
C5 C6 H6A 120.3
C7 C6 H6A 120.3
C6 C7 C2 122.4(5)
C6 C7 H7A 118.8
C2 C7 H7A 118.8
N1 C8 N2 115.1(4)
N1 C8 N4 119.5(4)
N2 C8 N4 125.4(4)
N3 C9 N2 129.6(4)
N3 C9 Cl1 114.7(4)
N2 C9 Cl1 115.7(4)
N3 C10 N4 124.7(4)
N3 C10 N5 114.8(4)
N4 C10 N5 120.5(4)
C12 C11 C16 117.9(5)
C12 C11 N5 125.2(5)
C16 C11 N5 116.9(5)
C13 C12 C11 120.1(5)
C13 C12 H12A 120.0
C11 C12 H12A 120.0
C12 C13 C14 122.4(5)
C12 C13 H13A 118.8
C14 C13 H13A 118.8
C15 C14 C13 117.2(5)
C15 C14 C17 121.5(6)
C13 C14 C17 121.3(6)
C16 C15 C14 121.2(6)
C16 C15 H15A 119.4
C14 C15 H15A 119.4
C15 C16 C11 121.2(6)
C15 C16 H16A 119.4
C11 C16 H16A 119.4
C14 C17 H17A 109.5
C14 C17 H17B 109.5
H17A C17 H17B 109.5
C14 C17 H17C 109.5
H17A C17 H17C 109.5
H17B C17 H17C 109.5
C19 C20 H20A 109.5
C19 C20 H20B 109.5
H20A C20 H20B 109.5
C19 C20 H20C 109.5
H20A C20 H20C 109.5
H20B C20 H20C 109.5
O1 C19 C20 126.1(13)
O1 C19 C18 119.2(13)
C20 C19 C18 114.5(10)
C19 C18 H18A 109.5
C19 C18 H18B 109.5
H18A C18 H18B 109.5
C19 C18 H18C 109.5
H18A C18 H18C 109.5
H18B C18 H18C 109.5

loop_
_geom_bond_atom_site_label_1
_geom_bond_atom_site_label_2
_geom_bond_distance
Cl1 C9 1.736(5)
N1 C8 1.350(6)
N1 C5 1.428(6)
N1 H1A 0.8600
N2 C9 1.337(6)
N2 C8 1.353(6)
N3 C9 1.333(6)
N3 C10 1.356(6)
N4 C8 1.356(6)
N4 C10 1.359(6)
N5 C10 1.364(6)
N5 C11 1.414(6)
N5 H5A 0.8600
C1 C2 1.509(7)
C1 H1B 0.9600
C1 H1C 0.9600
C1 H1D 0.9600
C2 C3 1.375(8)
C2 C7 1.397(8)
C3 C4 1.384(7)
C3 H3B 0.9300
C4 C5 1.386(8)
C4 H4B 0.9300
C5 C6 1.380(7)
C6 C7 1.385(7)
C6 H6A 0.9300
C7 H7A 0.9300
C11 C12 1.389(7)
C11 C16 1.404(7)
C12 C13 1.384(7)
C12 H12A 0.9300
C13 C14 1.396(8)
C13 H13A 0.9300
C14 C15 1.386(8)
C14 C17 1.521(7)
C15 C16 1.381(7)
C15 H15A 0.9300
C16 H16A 0.9300
C17 H17A 0.9600
C17 H17B 0.9600
C17 H17C 0.9600
C20 C19 1.436(13)
C20 H20A 0.9600
C20 H20B 0.9600
C20 H20C 0.9600
O1 C19 1.164(9)
C19 C18 1.463(18)
C18 H18A 0.9600
C18 H18B 0.9600
C18 H18C 0.9600

loop_
_geom_hbond_atom_site_label_D
_geom_hbond_atom_site_label_H
_geom_hbond_atom_site_label_A
_geom_hbond_site_symmetry_A
_geom_hbond_distance_DH
_geom_hbond_distance_HA
_geom_hbond_distance_DA
_geom_hbond_angle_DHA
_geom_hbond_publ_flag
N1 H1A N3 4_565 0.86 2.16 3.018(6) 175.8 yes
N5 H5A N2 4_566 0.86 2.45 3.300(6) 170.6 yes
C4 H4B O1 2_454 0.93 2.36 3.264(9) 165.3 yes
C6 H6A N4 1 0.93 2.59 2.999(6) 107.2 yes
C12 H12A N4 1 0.93 2.30 2.912(7) 122.7 yes
C1 H1C Cg1 3_655 0.96 3.01 3.806(2) 141 yes
C17 H17C Cg2 3_656 0.96 2.92 3.745(2) 145 yes

loop_
_cod_related_entry_id
_cod_related_entry_database
_cod_related_entry_code
1 ChemSpider 21120560
